data_7712603
loop_
_publ_author_name
'Das, Sandip'
'C S, Akshaya Keerthi'
'kulbir, Kulbir'
'Singh, Shivangi'
'Roy, Soumik'
'Singh, Raman'
'Ghosh, Somnath'
'Kumar, Pankaj'

_publ_section_title
;
 Exploring the Nitric Oxide Dioxygenation (NOD) Reactions of
 Manganese-peroxo Complexes
;
_journal_name_full 'Dalton Transactions'
_journal_paper_doi 10.1039/D3DT00159H
_journal_year 2023
_chemical_formula_moiety 'C19 H29 Cl0.18 Mn N5.82 O3, C24 H20 B'
_chemical_formula_sum 'C43 H49 B Cl0.18 Mn N5.82 O3'
_chemical_formula_weight 767.49
_space_group_crystal_system monoclinic
_space_group_IT_number 14
_space_group_name_Hall '-P 2ybc'
_space_group_name_H-M_alt 'P 1 21/c 1'
_atom_sites_solution_hydrogens geom
_audit_creation_date 2023-02-27
_audit_creation_method
;
Olex2 1.5
(compiled 2022.04.07 svn.rca3783a0 for OlexSys, GUI svn.r6498)
;
_audit_update_record
;
2023-02-27 deposited with the CCDC.	2023-03-08 downloaded from the CCDC.
;
_cell_angle_alpha 90
_cell_angle_beta 106.045(2)
_cell_angle_gamma 90
_cell_formula_units_Z 4
_cell_length_a 16.5034(10)
_cell_length_b 11.0969(7)
_cell_length_c 22.2792(13)
_cell_measurement_reflns_used 9136
_cell_measurement_temperature 100.0
_cell_measurement_theta_max 28.25
_cell_measurement_theta_min 2.57
_cell_volume 3921.2(4)
_computing_cell_refinement 'SAINT V8.40B (?, 2016)'
_computing_data_reduction 'SAINT V8.40B (?, 2016)'
_computing_molecular_graphics 'Olex2 1.5 (Dolomanov et al., 2009)'
_computing_publication_material 'Olex2 1.5 (Dolomanov et al., 2009)'
_computing_structure_refinement 'XL  (Sheldrick, 2008)'
_diffrn_ambient_temperature 100.0
_diffrn_measured_fraction_theta_full 0.997
_diffrn_measured_fraction_theta_max 0.997
_diffrn_measurement_device_type 'Bruker APEX-II CCD'
_diffrn_measurement_method '\f and \w scans'
_diffrn_radiation_type MoK\a
_diffrn_radiation_wavelength 0.71073
_diffrn_reflns_av_R_equivalents 0.0454
_diffrn_reflns_av_unetI/netI 0.0193
_diffrn_reflns_Laue_measured_fraction_full 0.997
_diffrn_reflns_Laue_measured_fraction_max 0.997
_diffrn_reflns_limit_h_max 21
_diffrn_reflns_limit_h_min -21
_diffrn_reflns_limit_k_max 14
_diffrn_reflns_limit_k_min -14
_diffrn_reflns_limit_l_max 29
_diffrn_reflns_limit_l_min -29
_diffrn_reflns_number 131461
_diffrn_reflns_point_group_measured_fraction_full 0.997
_diffrn_reflns_point_group_measured_fraction_max 0.997
_diffrn_reflns_theta_full 25.242
_diffrn_reflns_theta_max 28.306
_diffrn_reflns_theta_min 2.240
_diffrn_source_current 1.4
_diffrn_source_power 0.07
_diffrn_source_voltage 50.0
_diffrn_standards_number 0
_exptl_absorpt_coefficient_mu 0.396
_exptl_absorpt_correction_T_max 0.7457
_exptl_absorpt_correction_T_min 0.7114
_exptl_absorpt_correction_type none
_exptl_absorpt_process_details
;
SADABS-2016/2 (Bruker,2016/2) was used for absorption correction.
wR2(int) was 0.0913 before and 0.0526 after correction.
The Ratio of minimum to maximum transmission is 0.9540.
The \l/2 correction factor is Not present.
;
_exptl_crystal_colour yellow
_exptl_crystal_colour_primary yellow
_exptl_crystal_density_diffrn 1.300
_exptl_crystal_description block
_exptl_crystal_F_000 1619
_refine_diff_density_max 0.489
_refine_diff_density_min -0.369
_refine_diff_density_rms 0.050
_refine_ls_extinction_method none
_refine_ls_goodness_of_fit_ref 1.026
_refine_ls_hydrogen_treatment constr
_refine_ls_matrix_type full
_refine_ls_number_parameters 536
_refine_ls_number_reflns 9714
_refine_ls_number_restraints 90
_refine_ls_restrained_S_all 1.035
_refine_ls_R_factor_all 0.0386
_refine_ls_R_factor_gt 0.0353
_refine_ls_shift/su_max 0.001
_refine_ls_shift/su_mean 0.000
_refine_ls_structure_factor_coef Fsqd
_refine_ls_weighting_details 'w=1/[\s^2^(Fo^2^)+(0.0409P)^2^+2.2708P] where P=(Fo^2^+2Fc^2^)/3'
_refine_ls_weighting_scheme calc
_refine_ls_wR_factor_gt 0.0885
_refine_ls_wR_factor_ref 0.0915
_reflns_Friedel_coverage 0.000
_reflns_number_gt 8940
_reflns_number_total 9714
_reflns_threshold_expression 'I > 2\s(I)'
_cod_data_source_file d3dt00159h2.cif
_cod_data_source_block mo_mn_n3_nrte_bp_0m_a
_cod_database_code 7712603
_shelx_shelxl_version_number 2019/1
_shelx_space_group_comment
;
The symmetry employed for this shelxl refinement is uniquely defined
by the following loop, which should always be used as a source of
symmetry information in preference to the above space-group names.
They are only intended as comments.
;
_olex2_refinement_description
;
1. Fixed Uiso
 At 1.2 times of:
  All C(H) groups, All C(H,H) groups
 At 1.5 times of:
  All C(H,H,H) groups
2. Rigid bond restraints
 O4, O4A, N6, O3, Cl6A, O3A, O1, O1A
 with sigma for 1-2 distances of 0.01 and sigma for 1-3 distances of 0.01
3. Uiso/Uaniso restraints and constraints
O3A \\sim O1A \\sim O1 \\sim O3 \\sim O4A \\sim O4: within 2A with sigma of
0.01 and sigma for terminal atoms of 0.02 within 2A
Cl6A: within 2A with sigma of 0.001 and sigma for terminal atoms of 0.002
within 2A
Uanis(O4A) \\sim Ueq, Uanis(N6) \\sim Ueq, Uanis(O3) \\sim Ueq, Uanis(O4) \\sim
Ueq, Uanis(Cl6A) \\sim Ueq, Uanis(O1A) \\sim Ueq, Uanis(O3A) \\sim Ueq,
Uanis(O1) \\sim Ueq: with sigma of 0.01 and sigma for terminal atoms of 0.02
Uanis(Cl6A) \\sim Ueq, Uanis(O4A) \\sim Ueq: with sigma of 0.001 and sigma for
terminal atoms of 0.002
Uanis(Cl6A) \\sim Ueq: with sigma of 0.00001 and sigma for terminal atoms of
0.00002
Uanis(N6) \\sim Ueq: with sigma of 0.001 and sigma for terminal atoms of 0.002
4. Others
 Sof(O4A)=1-FVAR(1)
 Sof(O4)=FVAR(1)
 Fixed Sof: O3(0.8) O1(0.74) N6(0.82) Cl6A(0.18) O3A(0.18) O1A(0.18) O2(0.1)
5.a Secondary CH2 refined with riding coordinates:
 C6(H6A,H6B), C7(H7A,H7B), C8(H8A,H8B), C9(H9A,H9B), C10(H10A,H10B), C11(H11A,
 H11B)
5.b Aromatic/amide H refined with riding coordinates:
 C4(H4), C3(H3), C2(H2), C1(H1), C16(H16), C15(H15), C14(H14), C13(H13),
 C21(H21), C22(H22), C23(H23), C24(H24), C25(H25), C27(H27), C28(H28), C29(H29),
  C30(H30), C31(H31), C33(H33), C34(H34), C35(H35), C36(H36), C37(H37),
 C39(H39), C40(H40), C41(H41), C42(H42), C43(H43)
5.c Idealised Me refined as rotating group:
 C17(H17A,H17B,H17C), C18(H18A,H18B,H18C), C19(H19A,H19B,H19C)
;
_smtbx_masks_void_probe_radius 1.2
_smtbx_masks_void_truncation_radius 1.2
_olex2_submission_special_instructions 'No special instructions were received'

loop_
_space_group_symop_operation_xyz
'x, y, z'
'-x, y+1/2, -z+1/2'
'-x, -y, -z'
'x, -y-1/2, z-1/2'

loop_
_atom_site_label
_atom_site_type_symbol
_atom_site_fract_x
_atom_site_fract_y
_atom_site_fract_z
_atom_site_U_iso_or_equiv
_atom_site_adp_type
_atom_site_occupancy
_atom_site_site_symmetry_order
_atom_site_calc_flag
_atom_site_refinement_flags_posn
_atom_site_refinement_flags_adp
_atom_site_refinement_flags_occupancy
_atom_site_disorder_assembly
_atom_site_disorder_group
Mn1 Mn 0.30850(2) 0.71064(2) 0.69062(2) 0.01842(6) Uani 1 1 d . . . . .
O4 O 0.3451(6) 0.6684(2) 0.7923(2) 0.0307(8) Uani 0.83(4) 1 d . U P A 1
O3 O 0.45500(14) 0.6898(3) 0.87122(9) 0.0629(7) Uani 0.8 1 d . U P A 1
O1 O 0.45646(11) 0.74285(18) 0.77714(8) 0.0432(4) Uani 0.74 1 d . U P A 1
N1 N 0.28627(7) 0.90171(10) 0.71289(5) 0.0226(2) Uani 1 1 d . . . . .
N2 N 0.21372(6) 0.78942(9) 0.60009(5) 0.01907(19) Uani 1 1 d . . . . .
N3 N 0.18609(7) 0.60855(10) 0.68770(5) 0.0240(2) Uani 1 1 d . . . . .
N4 N 0.34185(7) 0.52016(10) 0.66285(5) 0.0277(2) Uani 1 1 d . . . . .
N5 N 0.41034(7) 0.73856(11) 0.64411(5) 0.0257(2) Uani 1 1 d . . . . .
C5 C 0.25311(8) 0.97452(11) 0.66416(6) 0.0208(2) Uani 1 1 d . . . . .
C4 C 0.24066(9) 1.09676(12) 0.67158(6) 0.0288(3) Uani 1 1 d . . . . .
H4 H 0.216879 1.146389 0.636374 0.035 Uiso 1 1 calc R U . . .
C3 C 0.26354(11) 1.14503(13) 0.73122(7) 0.0373(3) Uani 1 1 d . . . . .
H3 H 0.256323 1.228617 0.737382 0.045 Uiso 1 1 calc R U . . .
C2 C 0.29705(11) 1.07036(14) 0.78182(7) 0.0376(3) Uani 1 1 d . . . . .
H2 H 0.312802 1.101569 0.823135 0.045 Uiso 1 1 calc R U . . .
C1 C 0.30700(10) 0.94995(13) 0.77089(6) 0.0313(3) Uani 1 1 d . . . . .
H1 H 0.329397 0.898487 0.805594 0.038 Uiso 1 1 calc R U . . .
C6 C 0.23258(8) 0.91899(11) 0.60006(5) 0.0212(2) Uani 1 1 d . . . . .
H6A H 0.183341 0.961189 0.572529 0.025 Uiso 1 1 calc R U . . .
H6B H 0.280940 0.930967 0.582507 0.025 Uiso 1 1 calc R U . . .
C7 C 0.13010(8) 0.77046(12) 0.61091(6) 0.0233(2) Uani 1 1 d . . . . .
H7A H 0.085305 0.790118 0.572379 0.028 Uiso 1 1 calc R U . . .
H7B H 0.123756 0.825068 0.644455 0.028 Uiso 1 1 calc R U . . .
C8 C 0.12027(8) 0.64077(12) 0.62939(6) 0.0271(3) Uani 1 1 d . . . . .
H8A H 0.063754 0.629678 0.635849 0.033 Uiso 1 1 calc R U . . .
H8B H 0.124765 0.586396 0.595228 0.033 Uiso 1 1 calc R U . . .
C9 C 0.20796(10) 0.47827(12) 0.68865(7) 0.0316(3) Uani 1 1 d . . . . .
H9A H 0.155450 0.430226 0.675751 0.038 Uiso 1 1 calc R U . . .
H9B H 0.238492 0.454442 0.731792 0.038 Uiso 1 1 calc R U . . .
C10 C 0.26244(9) 0.45031(12) 0.64537(7) 0.0315(3) Uani 1 1 d . . . . .
H10A H 0.275659 0.363134 0.647400 0.038 Uiso 1 1 calc R U . . .
H10B H 0.230797 0.469892 0.601852 0.038 Uiso 1 1 calc R U . . .
C11 C 0.37974(9) 0.53194(13) 0.61032(7) 0.0321(3) Uani 1 1 d . . . . .
H11A H 0.334283 0.535726 0.570621 0.038 Uiso 1 1 calc R U . . .
H11B H 0.414440 0.459791 0.608881 0.038 Uiso 1 1 calc R U . . .
C12 C 0.43420(8) 0.64344(13) 0.61636(6) 0.0295(3) Uani 1 1 d . . . . .
C16 C 0.45371(8) 0.84202(13) 0.64729(6) 0.0280(3) Uani 1 1 d . . . . .
H16 H 0.437208 0.908948 0.667759 0.034 Uiso 1 1 calc R U . . .
C15 C 0.52097(9) 0.85609(15) 0.62236(7) 0.0325(3) Uani 1 1 d . . . . .
H15 H 0.549351 0.931174 0.624832 0.039 Uiso 1 1 calc R U . . .
C14 C 0.54569(10) 0.75831(17) 0.59385(8) 0.0397(3) Uani 1 1 d . . . . .
H14 H 0.591747 0.764643 0.576197 0.048 Uiso 1 1 calc R U . . .
C13 C 0.50274(10) 0.65084(16) 0.59121(8) 0.0391(3) Uani 1 1 d . . . . .
H13 H 0.519759 0.582101 0.572348 0.047 Uiso 1 1 calc R U . . .
C17 C 0.21471(9) 0.74124(12) 0.53856(6) 0.0261(3) Uani 1 1 d . . . . .
H17A H 0.199921 0.655512 0.536275 0.039 Uiso 1 1 calc R U . . .
H17B H 0.271180 0.751064 0.532943 0.039 Uiso 1 1 calc R U . . .
H17C H 0.173692 0.785162 0.505589 0.039 Uiso 1 1 calc R U . . .
C18 C 0.15526(9) 0.63842(13) 0.74237(7) 0.0307(3) Uani 1 1 d . . . . .
H18A H 0.199648 0.621521 0.780877 0.046 Uiso 1 1 calc R U . . .
H18B H 0.105466 0.589477 0.741357 0.046 Uiso 1 1 calc R U . . .
H18C H 0.140258 0.724022 0.741048 0.046 Uiso 1 1 calc R U . . .
C19 C 0.40418(11) 0.46286(15) 0.71613(8) 0.0426(4) Uani 1 1 d . . . . .
H19A H 0.454941 0.513037 0.728627 0.064 Uiso 1 1 calc R U . . .
H19B H 0.419024 0.382995 0.703652 0.064 Uiso 1 1 calc R U . . .
H19C H 0.379788 0.454659 0.751344 0.064 Uiso 1 1 calc R U . . .
C20 C 0.20564(7) 0.40498(11) 0.42700(5) 0.0186(2) Uani 1 1 d . . . . .
C21 C 0.15409(8) 0.50230(11) 0.39929(5) 0.0218(2) Uani 1 1 d . . . . .
H21 H 0.095058 0.489186 0.384077 0.026 Uiso 1 1 calc R U . . .
C22 C 0.18523(9) 0.61670(12) 0.39304(6) 0.0257(3) Uani 1 1 d . . . . .
H22 H 0.147661 0.679121 0.373670 0.031 Uiso 1 1 calc R U . . .
C23 C 0.27105(9) 0.64003(12) 0.41503(6) 0.0266(3) Uani 1 1 d . . . . .
H23 H 0.292866 0.717676 0.410471 0.032 Uiso 1 1 calc R U . . .
C24 C 0.32409(8) 0.54766(12) 0.44373(6) 0.0258(3) Uani 1 1 d . . . . .
H24 H 0.382873 0.562169 0.459595 0.031 Uiso 1 1 calc R U . . .
C25 C 0.29168(8) 0.43305(11) 0.44955(6) 0.0218(2) Uani 1 1 d . . . . .
H25 H 0.329568 0.371528 0.469626 0.026 Uiso 1 1 calc R U . . .
C26 C 0.24154(7) 0.16819(11) 0.44787(5) 0.0190(2) Uani 1 1 d . . . . .
C27 C 0.25501(7) 0.08032(11) 0.40646(6) 0.0223(2) Uani 1 1 d . . . . .
H27 H 0.218718 0.078642 0.365113 0.027 Uiso 1 1 calc R U . . .
C28 C 0.31961(8) -0.00488(12) 0.42350(7) 0.0278(3) Uani 1 1 d . . . . .
H28 H 0.325777 -0.064031 0.394254 0.033 Uiso 1 1 calc R U . . .
C29 C 0.37463(8) -0.00320(13) 0.48293(7) 0.0303(3) Uani 1 1 d . . . . .
H29 H 0.419088 -0.060333 0.494569 0.036 Uiso 1 1 calc R U . . .
C30 C 0.36419(8) 0.08278(13) 0.52535(6) 0.0281(3) Uani 1 1 d . . . . .
H30 H 0.402016 0.085453 0.566129 0.034 Uiso 1 1 calc R U . . .
C31 C 0.29820(8) 0.16516(12) 0.50809(6) 0.0231(2) Uani 1 1 d . . . . .
H31 H 0.291103 0.221748 0.538233 0.028 Uiso 1 1 calc R U . . .
C32 C 0.11259(7) 0.26120(11) 0.48165(5) 0.0180(2) Uani 1 1 d . . . . .
C33 C 0.09360(8) 0.14837(11) 0.50329(6) 0.0210(2) Uani 1 1 d . . . . .
H33 H 0.114801 0.077956 0.488650 0.025 Uiso 1 1 calc R U . . .
C34 C 0.04526(8) 0.13498(12) 0.54510(6) 0.0235(2) Uani 1 1 d . . . . .
H34 H 0.033688 0.056756 0.557963 0.028 Uiso 1 1 calc R U . . .
C35 C 0.01398(8) 0.23581(12) 0.56800(6) 0.0240(2) Uani 1 1 d . . . . .
H35 H -0.019324 0.227485 0.596379 0.029 Uiso 1 1 calc R U . . .
C36 C 0.03217(8) 0.34891(12) 0.54874(6) 0.0244(2) Uani 1 1 d . . . . .
H36 H 0.011482 0.418840 0.564204 0.029 Uiso 1 1 calc R U . . .
C37 C 0.08079(8) 0.36072(11) 0.50668(6) 0.0212(2) Uani 1 1 d . . . . .
H37 H 0.092772 0.439325 0.494564 0.025 Uiso 1 1 calc R U . . .
C38 C 0.10361(7) 0.23319(11) 0.35975(5) 0.0196(2) Uani 1 1 d . . . . .
C39 C 0.04771(8) 0.13550(12) 0.35091(6) 0.0245(2) Uani 1 1 d . . . . .
H39 H 0.039933 0.095805 0.386691 0.029 Uiso 1 1 calc R U . . .
C40 C 0.00297(8) 0.09389(13) 0.29197(7) 0.0305(3) Uani 1 1 d . . . . .
H40 H -0.034121 0.027152 0.288385 0.037 Uiso 1 1 calc R U . . .
C41 C 0.01241(9) 0.14938(13) 0.23879(6) 0.0325(3) Uani 1 1 d . . . . .
H41 H -0.017366 0.120783 0.198545 0.039 Uiso 1 1 calc R U . . .
C42 C 0.06595(10) 0.24723(14) 0.24519(6) 0.0334(3) Uani 1 1 d . . . . .
H42 H 0.072788 0.286905 0.209119 0.040 Uiso 1 1 calc R U . . .
C43 C 0.10994(9) 0.28784(12) 0.30447(6) 0.0272(3) Uani 1 1 d . . . . .
H43 H 0.145907 0.355755 0.307557 0.033 Uiso 1 1 calc R U . . .
B1 B 0.16595(8) 0.26922(12) 0.42928(6) 0.0173(2) Uani 1 1 d . . . . .
N6 N 0.42200(15) 0.69743(18) 0.81455(9) 0.0347(4) Uani 0.82 1 d . U P A 1
O4A O 0.3643(19) 0.6745(15) 0.7870(7) 0.028(2) Uani 0.17(4) 1 d . U P A 2
Cl6A Cl 0.44709(19) 0.7196(3) 0.82550(14) 0.0382(6) Uani 0.18 1 d . U P A 2
O3A O 0.5082(5) 0.6554(9) 0.8115(5) 0.073(2) Uani 0.18 1 d . U P A 2
O1A O 0.4593(5) 0.8330(10) 0.8007(5) 0.074(3) Uani 0.18 1 d . U P A 2
O2 O 0.4506(11) 0.7444(17) 0.8828(10) 0.064(7) Uani 0.1 1 d . . P A 2

loop_
_atom_site_aniso_label
_atom_site_aniso_U_11
_atom_site_aniso_U_22
_atom_site_aniso_U_33
_atom_site_aniso_U_23
_atom_site_aniso_U_13
_atom_site_aniso_U_12
Mn1 0.01923(9) 0.01704(9) 0.01909(9) 0.00219(6) 0.00549(7) 0.00118(6)
O4 0.0271(18) 0.0358(8) 0.0249(9) 0.0063(6) 0.0002(8) -0.0014(8)
O3 0.0381(10) 0.1000(19) 0.0352(10) 0.0318(11) -0.0157(8) -0.0225(12)
O1 0.0439(9) 0.0516(10) 0.0395(8) 0.0053(7) 0.0203(7) -0.0168(8)
N1 0.0293(5) 0.0213(5) 0.0182(5) 0.0012(4) 0.0079(4) 0.0019(4)
N2 0.0195(5) 0.0190(5) 0.0184(4) -0.0007(4) 0.0047(4) 0.0009(4)
N3 0.0244(5) 0.0205(5) 0.0265(5) 0.0023(4) 0.0060(4) -0.0032(4)
N4 0.0294(6) 0.0219(5) 0.0287(5) 0.0003(4) 0.0027(4) 0.0061(4)
N5 0.0197(5) 0.0313(6) 0.0261(5) -0.0015(4) 0.0065(4) 0.0029(4)
C5 0.0237(5) 0.0197(5) 0.0202(5) 0.0014(4) 0.0080(4) 0.0001(4)
C4 0.0401(7) 0.0193(6) 0.0271(6) 0.0021(5) 0.0096(5) 0.0016(5)
C3 0.0573(10) 0.0212(6) 0.0342(7) -0.0047(5) 0.0142(7) 0.0016(6)
C2 0.0568(10) 0.0319(7) 0.0244(6) -0.0071(5) 0.0113(6) 0.0025(7)
C1 0.0449(8) 0.0294(7) 0.0195(6) 0.0004(5) 0.0090(5) 0.0053(6)
C6 0.0265(6) 0.0191(5) 0.0179(5) 0.0030(4) 0.0062(4) 0.0015(4)
C7 0.0174(5) 0.0251(6) 0.0258(6) 0.0007(5) 0.0034(4) 0.0006(4)
C8 0.0215(6) 0.0261(6) 0.0309(6) 0.0001(5) 0.0025(5) -0.0055(5)
C9 0.0387(7) 0.0188(6) 0.0363(7) 0.0034(5) 0.0087(6) -0.0053(5)
C10 0.0385(7) 0.0178(6) 0.0354(7) -0.0008(5) 0.0056(6) -0.0008(5)
C11 0.0300(7) 0.0306(7) 0.0358(7) -0.0080(6) 0.0093(6) 0.0071(5)
C12 0.0223(6) 0.0350(7) 0.0296(6) -0.0040(5) 0.0046(5) 0.0064(5)
C16 0.0216(6) 0.0336(7) 0.0288(6) -0.0006(5) 0.0072(5) -0.0007(5)
C15 0.0236(6) 0.0428(8) 0.0313(7) 0.0016(6) 0.0075(5) -0.0034(6)
C14 0.0254(7) 0.0547(10) 0.0429(8) -0.0037(7) 0.0159(6) -0.0001(7)
C13 0.0306(7) 0.0463(9) 0.0434(8) -0.0088(7) 0.0151(6) 0.0075(6)
C17 0.0291(6) 0.0279(6) 0.0195(5) -0.0038(5) 0.0039(5) 0.0040(5)
C18 0.0288(6) 0.0333(7) 0.0333(7) 0.0029(5) 0.0141(5) -0.0060(5)
C19 0.0461(9) 0.0296(7) 0.0428(8) 0.0049(6) -0.0033(7) 0.0145(7)
C20 0.0227(5) 0.0190(5) 0.0150(5) -0.0021(4) 0.0068(4) -0.0012(4)
C21 0.0246(6) 0.0208(6) 0.0201(5) -0.0001(4) 0.0067(4) -0.0002(4)
C22 0.0350(7) 0.0196(6) 0.0239(6) 0.0006(4) 0.0106(5) 0.0008(5)
C23 0.0375(7) 0.0195(6) 0.0271(6) -0.0050(5) 0.0161(5) -0.0067(5)
C24 0.0258(6) 0.0254(6) 0.0279(6) -0.0076(5) 0.0106(5) -0.0068(5)
C25 0.0234(6) 0.0209(6) 0.0213(5) -0.0037(4) 0.0068(4) -0.0013(4)
C26 0.0173(5) 0.0181(5) 0.0226(5) 0.0019(4) 0.0073(4) -0.0014(4)
C27 0.0191(5) 0.0211(6) 0.0279(6) -0.0007(5) 0.0084(4) -0.0011(4)
C28 0.0233(6) 0.0212(6) 0.0427(7) -0.0001(5) 0.0154(5) 0.0011(5)
C29 0.0208(6) 0.0259(6) 0.0462(8) 0.0117(6) 0.0125(6) 0.0049(5)
C30 0.0199(6) 0.0323(7) 0.0309(6) 0.0116(5) 0.0049(5) 0.0000(5)
C31 0.0214(5) 0.0246(6) 0.0231(6) 0.0037(5) 0.0062(4) -0.0009(5)
C32 0.0165(5) 0.0203(5) 0.0159(5) -0.0002(4) 0.0022(4) 0.0001(4)
C33 0.0214(5) 0.0207(6) 0.0207(5) 0.0020(4) 0.0054(4) 0.0020(4)
C34 0.0225(6) 0.0254(6) 0.0222(5) 0.0044(5) 0.0056(4) -0.0006(5)
C35 0.0210(5) 0.0334(7) 0.0182(5) -0.0005(5) 0.0061(4) -0.0014(5)
C36 0.0244(6) 0.0268(6) 0.0226(6) -0.0059(5) 0.0075(5) 0.0004(5)
C37 0.0222(5) 0.0201(5) 0.0209(5) -0.0021(4) 0.0052(4) -0.0012(4)
C38 0.0194(5) 0.0194(5) 0.0194(5) -0.0026(4) 0.0041(4) 0.0031(4)
C39 0.0222(6) 0.0247(6) 0.0262(6) -0.0045(5) 0.0063(5) -0.0008(5)
C40 0.0230(6) 0.0293(7) 0.0363(7) -0.0130(6) 0.0034(5) -0.0022(5)
C41 0.0312(7) 0.0345(7) 0.0248(6) -0.0118(5) -0.0039(5) 0.0081(6)
C42 0.0468(8) 0.0309(7) 0.0190(6) -0.0028(5) 0.0031(6) 0.0051(6)
C43 0.0357(7) 0.0243(6) 0.0196(6) -0.0022(5) 0.0041(5) -0.0013(5)
B1 0.0178(5) 0.0171(5) 0.0167(5) -0.0004(4) 0.0043(4) -0.0001(4)
N6 0.0401(8) 0.0343(7) 0.0298(7) 0.0071(6) 0.0097(6) -0.0053(6)
O4A 0.028(3) 0.029(2) 0.028(2) 0.0006(10) 0.0076(11) -0.0004(10)
Cl6A 0.0382(6) 0.0383(6) 0.0382(6) 0.00006(10) 0.0106(2) -0.00007(10)
O3A 0.038(3) 0.092(5) 0.095(6) -0.063(5) 0.026(4) -0.018(4)
O1A 0.036(4) 0.092(5) 0.086(6) 0.038(5) 0.002(4) -0.021(4)
O2 0.026(6) 0.075(12) 0.073(11) -0.054(10) -0.018(6) 0.013(7)

loop_
_atom_type_symbol
_atom_type_description
_atom_type_scat_dispersion_real
_atom_type_scat_dispersion_imag
_atom_type_scat_source
C C 0.0033 0.0016 'International Tables Vol C Tables 4.2.6.8 and 6.1.1.4'
H H 0.0000 0.0000 'International Tables Vol C Tables 4.2.6.8 and 6.1.1.4'
B B 0.0013 0.0007 'International Tables Vol C Tables 4.2.6.8 and 6.1.1.4'
Cl Cl 0.1484 0.1585 'International Tables Vol C Tables 4.2.6.8 and 6.1.1.4'
Mn Mn 0.3368 0.7283 'International Tables Vol C Tables 4.2.6.8 and 6.1.1.4'
N N 0.0061 0.0033 'International Tables Vol C Tables 4.2.6.8 and 6.1.1.4'
O O 0.0106 0.0060 'International Tables Vol C Tables 4.2.6.8 and 6.1.1.4'

loop_
_geom_angle_atom_site_label_1
_geom_angle_atom_site_label_2
_geom_angle_atom_site_label_3
_geom_angle
_geom_angle_site_symmetry_1
_geom_angle_site_symmetry_3
_geom_angle_publ_flag
O4 Mn1 N1 89.35(8) . . ?
O4 Mn1 N2 151.6(2) . . ?
O4 Mn1 N3 85.1(2) . . ?
O4 Mn1 N4 93.57(10) . . ?
N1 Mn1 N2 74.11(4) . . ?
N1 Mn1 N3 106.08(4) . . ?
N1 Mn1 N4 174.10(4) . . ?
N3 Mn1 N2 77.77(4) . . ?
N3 Mn1 N4 79.30(4) . . ?
N4 Mn1 N2 105.15(4) . . ?
N5 Mn1 O4 118.4(3) . . ?
N5 Mn1 N1 99.38(4) . . ?
N5 Mn1 N2 87.58(4) . . ?
N5 Mn1 N3 145.59(4) . . ?
N5 Mn1 N4 74.72(4) . . ?
O4A Mn1 N1 90.4(4) . . ?
O4A Mn1 N2 159.2(7) . . ?
O4A Mn1 N3 93.9(9) . . ?
O4A Mn1 N4 91.7(4) . . ?
O4A Mn1 N5 108.9(9) . . ?
N6 O4 Mn1 107.7(6) . . ?
C5 N1 Mn1 116.58(8) . . ?
C5 N1 C1 118.25(11) . . ?
C1 N1 Mn1 125.10(9) . . ?
C6 N2 Mn1 105.84(7) . . ?
C6 N2 C7 110.23(9) . . ?
C6 N2 C17 107.28(10) . . ?
C7 N2 Mn1 103.68(7) . . ?
C17 N2 Mn1 119.10(7) . . ?
C17 N2 C7 110.49(10) . . ?
C8 N3 Mn1 109.25(7) . . ?
C8 N3 C9 111.18(11) . . ?
C9 N3 Mn1 105.67(8) . . ?
C18 N3 Mn1 111.40(8) . . ?
C18 N3 C8 109.28(11) . . ?
C18 N3 C9 110.03(11) . . ?
C10 N4 Mn1 106.88(8) . . ?
C10 N4 C19 110.75(12) . . ?
C11 N4 Mn1 108.39(8) . . ?
C11 N4 C10 112.09(11) . . ?
C11 N4 C19 108.69(12) . . ?
C19 N4 Mn1 109.99(9) . . ?
C12 N5 Mn1 117.53(10) . . ?
C12 N5 C16 118.57(12) . . ?
C16 N5 Mn1 123.62(9) . . ?
N1 C5 C4 122.15(12) . . ?
N1 C5 C6 117.09(11) . . ?
C4 C5 C6 120.72(11) . . ?
C5 C4 H4 120.6 . . ?
C3 C4 C5 118.82(13) . . ?
C3 C4 H4 120.6 . . ?
C4 C3 H3 120.3 . . ?
C2 C3 C4 119.42(13) . . ?
C2 C3 H3 120.3 . . ?
C3 C2 H2 120.7 . . ?
C1 C2 C3 118.50(13) . . ?
C1 C2 H2 120.7 . . ?
N1 C1 C2 122.84(13) . . ?
N1 C1 H1 118.6 . . ?
C2 C1 H1 118.6 . . ?
N2 C6 C5 113.06(10) . . ?
N2 C6 H6A 109.0 . . ?
N2 C6 H6B 109.0 . . ?
C5 C6 H6A 109.0 . . ?
C5 C6 H6B 109.0 . . ?
H6A C6 H6B 107.8 . . ?
N2 C7 H7A 109.5 . . ?
N2 C7 H7B 109.5 . . ?
N2 C7 C8 110.69(10) . . ?
H7A C7 H7B 108.1 . . ?
C8 C7 H7A 109.5 . . ?
C8 C7 H7B 109.5 . . ?
N3 C8 C7 110.96(10) . . ?
N3 C8 H8A 109.4 . . ?
N3 C8 H8B 109.4 . . ?
C7 C8 H8A 109.4 . . ?
C7 C8 H8B 109.4 . . ?
H8A C8 H8B 108.0 . . ?
N3 C9 H9A 109.2 . . ?
N3 C9 H9B 109.2 . . ?
N3 C9 C10 111.87(11) . . ?
H9A C9 H9B 107.9 . . ?
C10 C9 H9A 109.2 . . ?
C10 C9 H9B 109.2 . . ?
N4 C10 C9 111.24(11) . . ?
N4 C10 H10A 109.4 . . ?
N4 C10 H10B 109.4 . . ?
C9 C10 H10A 109.4 . . ?
C9 C10 H10B 109.4 . . ?
H10A C10 H10B 108.0 . . ?
N4 C11 H11A 109.2 . . ?
N4 C11 H11B 109.2 . . ?
N4 C11 C12 111.90(11) . . ?
H11A C11 H11B 107.9 . . ?
C12 C11 H11A 109.2 . . ?
C12 C11 H11B 109.2 . . ?
N5 C12 C11 116.31(12) . . ?
N5 C12 C13 120.93(14) . . ?
C13 C12 C11 122.64(13) . . ?
N5 C16 H16 118.3 . . ?
N5 C16 C15 123.44(13) . . ?
C15 C16 H16 118.3 . . ?
C16 C15 H15 121.0 . . ?
C14 C15 C16 118.09(14) . . ?
C14 C15 H15 121.0 . . ?
C15 C14 H14 120.4 . . ?
C15 C14 C13 119.14(14) . . ?
C13 C14 H14 120.4 . . ?
C12 C13 H13 120.1 . . ?
C14 C13 C12 119.80(14) . . ?
C14 C13 H13 120.1 . . ?
N2 C17 H17A 109.5 . . ?
N2 C17 H17B 109.5 . . ?
N2 C17 H17C 109.5 . . ?
H17A C17 H17B 109.5 . . ?
H17A C17 H17C 109.5 . . ?
H17B C17 H17C 109.5 . . ?
N3 C18 H18A 109.5 . . ?
N3 C18 H18B 109.5 . . ?
N3 C18 H18C 109.5 . . ?
H18A C18 H18B 109.5 . . ?
H18A C18 H18C 109.5 . . ?
H18B C18 H18C 109.5 . . ?
N4 C19 H19A 109.5 . . ?
N4 C19 H19B 109.5 . . ?
N4 C19 H19C 109.5 . . ?
H19A C19 H19B 109.5 . . ?
H19A C19 H19C 109.5 . . ?
H19B C19 H19C 109.5 . . ?
C21 C20 B1 121.16(10) . . ?
C25 C20 C21 114.56(11) . . ?
C25 C20 B1 124.24(10) . . ?
C20 C21 H21 118.4 . . ?
C22 C21 C20 123.29(12) . . ?
C22 C21 H21 118.4 . . ?
C21 C22 H22 119.9 . . ?
C23 C22 C21 120.25(12) . . ?
C23 C22 H22 119.9 . . ?
C22 C23 H23 120.7 . . ?
C24 C23 C22 118.54(12) . . ?
C24 C23 H23 120.7 . . ?
C23 C24 H24 119.8 . . ?
C23 C24 C25 120.44(12) . . ?
C25 C24 H24 119.8 . . ?
C20 C25 H25 118.6 . . ?
C24 C25 C20 122.89(12) . . ?
C24 C25 H25 118.6 . . ?
C27 C26 C31 115.23(11) . . ?
C27 C26 B1 123.80(10) . . ?
C31 C26 B1 120.97(10) . . ?
C26 C27 H27 118.7 . . ?
C28 C27 C26 122.67(12) . . ?
C28 C27 H27 118.7 . . ?
C27 C28 H28 120.0 . . ?
C29 C28 C27 120.06(13) . . ?
C29 C28 H28 120.0 . . ?
C28 C29 H29 120.4 . . ?
C28 C29 C30 119.30(12) . . ?
C30 C29 H29 120.4 . . ?
C29 C30 H30 120.0 . . ?
C29 C30 C31 119.91(12) . . ?
C31 C30 H30 120.0 . . ?
C26 C31 H31 118.6 . . ?
C30 C31 C26 122.80(12) . . ?
C30 C31 H31 118.6 . . ?
C33 C32 B1 120.27(10) . . ?
C37 C32 C33 114.88(11) . . ?
C37 C32 B1 124.83(10) . . ?
C32 C33 H33 118.4 . . ?
C34 C33 C32 123.18(11) . . ?
C34 C33 H33 118.4 . . ?
C33 C34 H34 120.0 . . ?
C35 C34 C33 120.04(12) . . ?
C35 C34 H34 120.0 . . ?
C34 C35 H35 120.6 . . ?
C36 C35 C34 118.82(11) . . ?
C36 C35 H35 120.6 . . ?
C35 C36 H36 119.8 . . ?
C35 C36 C37 120.40(12) . . ?
C37 C36 H36 119.8 . . ?
C32 C37 H37 118.7 . . ?
C36 C37 C32 122.68(11) . . ?
C36 C37 H37 118.7 . . ?
C39 C38 C43 114.64(11) . . ?
C39 C38 B1 122.23(11) . . ?
C43 C38 B1 122.67(11) . . ?
C38 C39 H39 118.5 . . ?
C40 C39 C38 123.00(13) . . ?
C40 C39 H39 118.5 . . ?
C39 C40 H40 119.9 . . ?
C41 C40 C39 120.25(13) . . ?
C41 C40 H40 119.9 . . ?
C40 C41 H41 120.6 . . ?
C40 C41 C42 118.82(12) . . ?
C42 C41 H41 120.6 . . ?
C41 C42 H42 119.9 . . ?
C41 C42 C43 120.15(14) . . ?
C43 C42 H42 119.9 . . ?
C38 C43 H43 118.4 . . ?
C42 C43 C38 123.12(13) . . ?
C42 C43 H43 118.4 . . ?
C20 B1 C38 109.97(9) . . ?
C26 B1 C20 110.54(9) . . ?
C26 B1 C32 107.57(9) . . ?
C26 B1 C38 107.67(9) . . ?
C32 B1 C20 111.46(9) . . ?
C32 B1 C38 109.53(9) . . ?
O3 N6 O4 119.6(4) . . ?
O3 N6 O1 124.2(2) . . ?
O1 N6 O4 115.8(4) . . ?
Cl6A O4A Mn1 126.3(18) . . ?
O3A Cl6A O4A 108.5(9) . . ?
O3A Cl6A O1A 100.7(7) . . ?
O1A Cl6A O4A 106.4(8) . . ?
O2 Cl6A O4A 115.2(14) . . ?
O2 Cl6A O3A 120.8(9) . . ?
O2 Cl6A O1A 103.0(11) . . ?

loop_
_geom_bond_atom_site_label_1
_geom_bond_atom_site_label_2
_geom_bond_distance
_geom_bond_site_symmetry_2
_geom_bond_publ_flag
Mn1 O4 2.227(5) . ?
Mn1 N1 2.2310(11) . ?
Mn1 N2 2.3528(10) . ?
Mn1 N3 2.3013(11) . ?
Mn1 N4 2.3112(11) . ?
Mn1 N5 2.2265(11) . ?
Mn1 O4A 2.127(14) . ?
O4 N6 1.270(9) . ?
O3 N6 1.232(3) . ?
O1 N6 1.239(2) . ?
N1 C5 1.3428(15) . ?
N1 C1 1.3524(16) . ?
N2 C6 1.4712(15) . ?
N2 C7 1.4801(16) . ?
N2 C17 1.4757(15) . ?
N3 C8 1.4883(17) . ?
N3 C9 1.4888(17) . ?
N3 C18 1.4817(17) . ?
N4 C10 1.4792(18) . ?
N4 C11 1.4772(19) . ?
N4 C19 1.4820(18) . ?
N5 C12 1.3365(17) . ?
N5 C16 1.3444(18) . ?
C5 C4 1.3886(17) . ?
C5 C6 1.5055(16) . ?
C4 H4 0.9500 . ?
C4 C3 1.385(2) . ?
C3 H3 0.9500 . ?
C3 C2 1.385(2) . ?
C2 H2 0.9500 . ?
C2 C1 1.376(2) . ?
C1 H1 0.9500 . ?
C6 H6A 0.9900 . ?
C6 H6B 0.9900 . ?
C7 H7A 0.9900 . ?
C7 H7B 0.9900 . ?
C7 C8 1.5179(18) . ?
C8 H8A 0.9900 . ?
C8 H8B 0.9900 . ?
C9 H9A 0.9900 . ?
C9 H9B 0.9900 . ?
C9 C10 1.521(2) . ?
C10 H10A 0.9900 . ?
C10 H10B 0.9900 . ?
C11 H11A 0.9900 . ?
C11 H11B 0.9900 . ?
C11 C12 1.513(2) . ?
C12 C13 1.397(2) . ?
C16 H16 0.9500 . ?
C16 C15 1.3804(19) . ?
C15 H15 0.9500 . ?
C15 C14 1.375(2) . ?
C14 H14 0.9500 . ?
C14 C13 1.380(2) . ?
C13 H13 0.9500 . ?
C17 H17A 0.9800 . ?
C17 H17B 0.9800 . ?
C17 H17C 0.9800 . ?
C18 H18A 0.9800 . ?
C18 H18B 0.9800 . ?
C18 H18C 0.9800 . ?
C19 H19A 0.9800 . ?
C19 H19B 0.9800 . ?
C19 H19C 0.9800 . ?
C20 C21 1.4074(17) . ?
C20 C25 1.4041(17) . ?
C20 B1 1.6491(17) . ?
C21 H21 0.9500 . ?
C21 C22 1.3910(17) . ?
C22 H22 0.9500 . ?
C22 C23 1.389(2) . ?
C23 H23 0.9500 . ?
C23 C24 1.384(2) . ?
C24 H24 0.9500 . ?
C24 C25 1.3995(17) . ?
C25 H25 0.9500 . ?
C26 C27 1.4017(17) . ?
C26 C31 1.4079(17) . ?
C26 B1 1.6429(17) . ?
C27 H27 0.9500 . ?
C27 C28 1.3968(17) . ?
C28 H28 0.9500 . ?
C28 C29 1.383(2) . ?
C29 H29 0.9500 . ?
C29 C30 1.387(2) . ?
C30 H30 0.9500 . ?
C30 C31 1.3922(18) . ?
C31 H31 0.9500 . ?
C32 C33 1.4079(16) . ?
C32 C37 1.4028(16) . ?
C32 B1 1.6469(17) . ?
C33 H33 0.9500 . ?
C33 C34 1.3915(17) . ?
C34 H34 0.9500 . ?
C34 C35 1.3872(18) . ?
C35 H35 0.9500 . ?
C35 C36 1.3859(19) . ?
C36 H36 0.9500 . ?
C36 C37 1.3979(17) . ?
C37 H37 0.9500 . ?
C38 C39 1.4016(17) . ?
C38 C43 1.4023(17) . ?
C38 B1 1.6544(17) . ?
C39 H39 0.9500 . ?
C39 C40 1.3954(18) . ?
C40 H40 0.9500 . ?
C40 C41 1.382(2) . ?
C41 H41 0.9500 . ?
C41 C42 1.382(2) . ?
C42 H42 0.9500 . ?
C42 C43 1.3945(18) . ?
C43 H43 0.9500 . ?
O4A Cl6A 1.49(3) . ?
Cl6A O3A 1.340(8) . ?
Cl6A O1A 1.410(10) . ?
Cl6A O2 1.290(19) . ?

loop_
_geom_torsion_atom_site_label_1
_geom_torsion_atom_site_label_2
_geom_torsion_atom_site_label_3
_geom_torsion_atom_site_label_4
_geom_torsion
_geom_torsion_site_symmetry_1
_geom_torsion_site_symmetry_2
_geom_torsion_site_symmetry_3
_geom_torsion_site_symmetry_4
_geom_torsion_publ_flag
Mn1 O4 N6 O3 175.1(2) . . . . ?
Mn1 O4 N6 O1 1.7(3) . . . . ?
Mn1 N1 C5 C4 -176.31(10) . . . . ?
Mn1 N1 C5 C6 1.46(14) . . . . ?
Mn1 N1 C1 C2 175.56(12) . . . . ?
Mn1 N2 C6 C5 -38.77(11) . . . . ?
Mn1 N2 C7 C8 -50.93(11) . . . . ?
Mn1 N3 C8 C7 -33.44(12) . . . . ?
Mn1 N3 C9 C10 -43.29(13) . . . . ?
Mn1 N4 C10 C9 -39.55(12) . . . . ?
Mn1 N4 C11 C12 36.29(13) . . . . ?
Mn1 N5 C12 C11 9.72(16) . . . . ?
Mn1 N5 C12 C13 -174.07(11) . . . . ?
Mn1 N5 C16 C15 174.97(10) . . . . ?
Mn1 O4A Cl6A O3A -76.5(11) . . . . ?
Mn1 O4A Cl6A O1A 31.2(14) . . . . ?
Mn1 O4A Cl6A O2 144.6(14) . . . . ?
N1 C5 C4 C3 0.2(2) . . . . ?
N1 C5 C6 N2 27.30(15) . . . . ?
N2 C7 C8 N3 59.88(14) . . . . ?
N3 C9 C10 N4 58.94(15) . . . . ?
N4 C11 C12 N5 -32.00(17) . . . . ?
N4 C11 C12 C13 151.86(14) . . . . ?
N5 C12 C13 C14 -1.3(2) . . . . ?
N5 C16 C15 C14 -1.3(2) . . . . ?
C5 N1 C1 C2 -1.3(2) . . . . ?
C5 C4 C3 C2 -0.9(2) . . . . ?
C4 C5 C6 N2 -154.90(12) . . . . ?
C4 C3 C2 C1 0.4(3) . . . . ?
C3 C2 C1 N1 0.7(3) . . . . ?
C1 N1 C5 C4 0.80(19) . . . . ?
C1 N1 C5 C6 178.57(12) . . . . ?
C6 N2 C7 C8 -163.83(10) . . . . ?
C6 C5 C4 C3 -177.44(13) . . . . ?
C7 N2 C6 C5 72.73(12) . . . . ?
C8 N3 C9 C10 75.12(14) . . . . ?
C9 N3 C8 C7 -149.68(11) . . . . ?
C10 N4 C11 C12 154.01(11) . . . . ?
C11 N4 C10 C9 -158.17(11) . . . . ?
C11 C12 C13 C14 174.70(15) . . . . ?
C12 N5 C16 C15 1.2(2) . . . . ?
C16 N5 C12 C11 -176.11(12) . . . . ?
C16 N5 C12 C13 0.1(2) . . . . ?
C16 C15 C14 C13 0.0(2) . . . . ?
C15 C14 C13 C12 1.2(2) . . . . ?
C17 N2 C6 C5 -166.92(10) . . . . ?
C17 N2 C7 C8 77.77(12) . . . . ?
C18 N3 C8 C7 88.68(13) . . . . ?
C18 N3 C9 C10 -163.67(11) . . . . ?
C19 N4 C10 C9 80.25(14) . . . . ?
C19 N4 C11 C12 -83.23(14) . . . . ?
C20 C21 C22 C23 -0.45(19) . . . . ?
C21 C20 C25 C24 -1.41(17) . . . . ?
C21 C20 B1 C26 165.98(10) . . . . ?
C21 C20 B1 C32 -74.43(13) . . . . ?
C21 C20 B1 C38 47.24(14) . . . . ?
C21 C22 C23 C24 -0.79(19) . . . . ?
C22 C23 C24 C25 0.87(19) . . . . ?
C23 C24 C25 C20 0.27(19) . . . . ?
C25 C20 C21 C22 1.50(17) . . . . ?
C25 C20 B1 C26 -11.52(15) . . . . ?
C25 C20 B1 C32 108.07(12) . . . . ?
C25 C20 B1 C38 -130.26(11) . . . . ?
C26 C27 C28 C29 -1.39(19) . . . . ?
C27 C26 C31 C30 1.30(18) . . . . ?
C27 C26 B1 C20 -111.36(12) . . . . ?
C27 C26 B1 C32 126.73(11) . . . . ?
C27 C26 B1 C38 8.77(15) . . . . ?
C27 C28 C29 C30 0.79(19) . . . . ?
C28 C29 C30 C31 0.80(19) . . . . ?
C29 C30 C31 C26 -1.91(19) . . . . ?
C31 C26 C27 C28 0.34(17) . . . . ?
C31 C26 B1 C20 68.51(13) . . . . ?
C31 C26 B1 C32 -53.40(14) . . . . ?
C31 C26 B1 C38 -171.36(10) . . . . ?
C32 C33 C34 C35 -0.68(19) . . . . ?
C33 C32 C37 C36 -1.51(17) . . . . ?
C33 C32 B1 C20 -162.48(10) . . . . ?
C33 C32 B1 C26 -41.15(14) . . . . ?
C33 C32 B1 C38 75.60(13) . . . . ?
C33 C34 C35 C36 -0.34(18) . . . . ?
C34 C35 C36 C37 0.38(18) . . . . ?
C35 C36 C37 C32 0.60(19) . . . . ?
C37 C32 C33 C34 1.56(17) . . . . ?
C37 C32 B1 C20 19.42(15) . . . . ?
C37 C32 B1 C26 140.75(11) . . . . ?
C37 C32 B1 C38 -102.50(13) . . . . ?
C38 C39 C40 C41 -0.1(2) . . . . ?
C39 C38 C43 C42 -1.44(19) . . . . ?
C39 C38 B1 C20 -166.07(11) . . . . ?
C39 C38 B1 C26 73.43(13) . . . . ?
C39 C38 B1 C32 -43.26(14) . . . . ?
C39 C40 C41 C42 -0.8(2) . . . . ?
C40 C41 C42 C43 0.6(2) . . . . ?
C41 C42 C43 C38 0.6(2) . . . . ?
C43 C38 C39 C40 1.21(18) . . . . ?
C43 C38 B1 C20 22.11(15) . . . . ?
C43 C38 B1 C26 -98.39(13) . . . . ?
C43 C38 B1 C32 144.92(11) . . . . ?
B1 C20 C21 C22 -176.23(11) . . . . ?
B1 C20 C25 C24 176.24(11) . . . . ?
B1 C26 C27 C28 -179.78(11) . . . . ?
B1 C26 C31 C30 -178.58(11) . . . . ?
B1 C32 C33 C34 -176.72(11) . . . . ?
B1 C32 C37 C36 176.68(11) . . . . ?
B1 C38 C39 C40 -171.21(12) . . . . ?
B1 C38 C43 C42 170.95(13) . . . . ?

loop_
_smtbx_masks_void_nr
_smtbx_masks_void_average_x
_smtbx_masks_void_average_y
_smtbx_masks_void_average_z
_smtbx_masks_void_volume
_smtbx_masks_void_count_electrons
_smtbx_masks_void_content
1 0.125 0.603 0.892 13.1 0.6 ?
2 0.125 0.897 0.392 13.1 0.6 ?
3 0.875 0.103 0.608 13.1 0.6 ?
4 0.875 0.397 0.108 13.1 0.6 ?
